data_4129434
loop_
_publ_author_name
'Cer\'on, Maira R'
'Izquierdo, Marta'
'Aghabali, Amineh'
'Valdez, Juan A.'
'Ghiassi, Kamran B.'
'Olmstead, Marilyn M.'
'Balch, Alan L.'
'Wudl, Fred'
'Echegoyen, Luis'

_publ_section_title
;
 Tethered bisadducts of C60 and C70 with addends on a common hexagonal
 face and a 12-membered hole in the fullerene cage.
;
_journal_issue 23
_journal_name_full 'Journal of the American Chemical Society'
_journal_page_first 7502
_journal_page_last 7508
_journal_paper_doi 10.1021/jacs.5b03768
_journal_volume 137
_journal_year 2015
_chemical_formula_moiety '(C77 H16 O2), 2.5(C S2)'
_chemical_formula_sum 'C79.5 H16 O2 S5'
_chemical_formula_weight 1163.22
_chemical_name_common 'Compound3^.^2.5 carbon disulfide'
_space_group_crystal_system triclinic
_space_group_IT_number 2
_space_group_name_Hall '-P 1'
_space_group_name_H-M_alt 'P -1'
_atom_sites_solution_hydrogens geom
_audit_creation_method SHELXL-2014/7
_cell_angle_alpha 78.592(3)
_cell_angle_beta 88.599(3)
_cell_angle_gamma 83.382(3)
_cell_formula_units_Z 2
_cell_length_a 10.1396(6)
_cell_length_b 12.5178(8)
_cell_length_c 18.4844(11)
_cell_measurement_reflns_used 45037
_cell_measurement_temperature 90(2)
_cell_measurement_theta_max 36.14
_cell_measurement_theta_min 1.815
_cell_volume 2284.5(2)
_computing_cell_refinement 'SAINT (Bruker, 2013)'
_computing_data_collection 'Apex2 (Bruker, 2014)'
_computing_data_reduction 'SAINT (Bruker, 2013)'
_computing_publication_material 'SHELXL-2014 (Sheldrick, 2015)'
_computing_structure_refinement 'SHELXL-2014/7 (Sheldrick, 2015)'
_computing_structure_solution 'SHELXT (Sheldrick, 2014)'
_diffrn_ambient_temperature 90(2)
_diffrn_detector_area_resol_mean 8.3
_diffrn_measured_fraction_theta_full 0.966
_diffrn_measured_fraction_theta_max 0.966
_diffrn_measurement_device_type 'Bruker Apex DUO'
_diffrn_measurement_method \w
_diffrn_radiation_type CuK\a
_diffrn_radiation_wavelength 1.54178
_diffrn_reflns_av_R_equivalents 0.0417
_diffrn_reflns_av_unetI/netI 0.0270
_diffrn_reflns_Laue_measured_fraction_full 0.966
_diffrn_reflns_Laue_measured_fraction_max 0.966
_diffrn_reflns_limit_h_max 11
_diffrn_reflns_limit_h_min -12
_diffrn_reflns_limit_k_max 14
_diffrn_reflns_limit_k_min -14
_diffrn_reflns_limit_l_max 21
_diffrn_reflns_limit_l_min -21
_diffrn_reflns_number 45032
_diffrn_reflns_point_group_measured_fraction_full 0.966
_diffrn_reflns_point_group_measured_fraction_max 0.966
_diffrn_reflns_theta_full 66.594
_diffrn_reflns_theta_max 66.594
_diffrn_reflns_theta_min 3.625
_diffrn_source 'fine-focus sealed tube'
_exptl_absorpt_coefficient_mu 2.855
_exptl_absorpt_correction_T_max 0.897
_exptl_absorpt_correction_T_min 0.514
_exptl_absorpt_correction_type multi-scan
_exptl_absorpt_process_details 'SADABS (Sheldrick, 2014)'
_exptl_crystal_colour black
_exptl_crystal_density_diffrn 1.691
_exptl_crystal_description plate
_exptl_crystal_F_000 1178
_exptl_crystal_size_max 0.269
_exptl_crystal_size_mid 0.079
_exptl_crystal_size_min 0.039
_refine_diff_density_max 0.489
_refine_diff_density_min -1.468
_refine_diff_density_rms 0.112
_refine_ls_extinction_method none
_refine_ls_goodness_of_fit_ref 1.037
_refine_ls_hydrogen_treatment constr
_refine_ls_matrix_type full
_refine_ls_number_parameters 781
_refine_ls_number_reflns 7781
_refine_ls_number_restraints 0
_refine_ls_restrained_S_all 1.037
_refine_ls_R_factor_all 0.0740
_refine_ls_R_factor_gt 0.0672
_refine_ls_shift/su_max 0.000
_refine_ls_shift/su_mean 0.000
_refine_ls_structure_factor_coef Fsqd
_refine_ls_weighting_details 'w=1/[\s^2^(Fo^2^)+(0.1385P)^2^+4.3815P] where P=(Fo^2^+2Fc^2^)/3'
_refine_ls_weighting_scheme calc
_refine_ls_wR_factor_gt 0.2039
_refine_ls_wR_factor_ref 0.2120
_reflns_Friedel_coverage 0.000
_reflns_number_gt 6744
_reflns_number_total 7781
_reflns_threshold_expression 'I > 2\s(I)'
_cod_data_source_file ja5b03768_si_003.cif
_cod_data_source_block aa88b
_cod_original_formula_sum 'C79.50 H16 O2 S5'
_cod_database_code 4129434
_shelx_shelxl_version_number 2014/7
_shelx_space_group_comment
;
The symmetry employed for this shelxl refinement is uniquely defined
by the following loop, which should always be used as a source of
symmetry information in preference to the above space-group names.
They are only intended as comments.
;
_shelx_estimated_absorpt_t_min 0.514
_shelx_estimated_absorpt_t_max 0.897

loop_
_space_group_symop_operation_xyz
'x, y, z'
'-x, -y, -z'

loop_
_atom_site_label
_atom_site_type_symbol
_atom_site_fract_x
_atom_site_fract_y
_atom_site_fract_z
_atom_site_U_iso_or_equiv
_atom_site_adp_type
_atom_site_occupancy
_atom_site_site_symmetry_order
_atom_site_calc_flag
_atom_site_refinement_flags_posn
_atom_site_refinement_flags_adp
_atom_site_refinement_flags_occupancy
O1 O 0.5359(3) 0.2909(2) 0.96790(13) 0.0293(6) Uani 1 1 d . . .
O2 O 0.2726(3) 0.3502(2) 0.98104(14) 0.0301(6) Uani 1 1 d . . .
C1 C 0.6613(3) 0.3195(3) 0.79493(19) 0.0221(7) Uani 1 1 d . . .
C2 C 0.6539(3) 0.2394(3) 0.85787(19) 0.0233(7) Uani 1 1 d . . .
C3 C 0.5570(3) 0.2324(3) 0.92382(18) 0.0232(7) Uani 1 1 d . . .
C4 C 0.2730(3) 0.3639(3) 0.91397(19) 0.0243(7) Uani 1 1 d . . .
C5 C 0.3478(3) 0.4435(3) 0.78872(18) 0.0195(7) Uani 1 1 d . . .
C6 C 0.4688(3) 0.4366(3) 0.75448(18) 0.0198(7) Uani 1 1 d . . .
C7 C 0.4797(3) 0.4003(3) 0.68254(18) 0.0213(7) Uani 1 1 d . . .
C8 C 0.5986(3) 0.3322(3) 0.66450(18) 0.0215(7) Uani 1 1 d . . .
C9 C 0.6879(3) 0.2809(3) 0.72585(19) 0.0228(7) Uani 1 1 d . . .
C10 C 0.7504(3) 0.1761(3) 0.7264(2) 0.0240(7) Uani 1 1 d . . .
C11 C 0.7573(3) 0.0956(3) 0.7945(2) 0.0258(7) Uani 1 1 d . . .
C12 C 0.6960(3) 0.1261(3) 0.85544(19) 0.0249(7) Uani 1 1 d . . .
C13 C 0.6109(4) 0.0553(3) 0.90087(19) 0.0265(7) Uani 1 1 d . . .
C14 C 0.5034(4) 0.1229(3) 0.92694(19) 0.0260(7) Uani 1 1 d . . .
C15 C 0.3751(4) 0.0944(3) 0.92684(18) 0.0260(7) Uani 1 1 d . . .
C16 C 0.2477(3) 0.1655(3) 0.90071(19) 0.0260(7) Uani 1 1 d . . .
C17 C 0.2254(3) 0.2797(3) 0.87653(19) 0.0245(7) Uani 1 1 d . . .
C18 C 0.1648(3) 0.3224(3) 0.80453(19) 0.0233(7) Uani 1 1 d . . .
C19 C 0.2372(3) 0.4017(3) 0.75641(18) 0.0208(7) Uani 1 1 d . . .
C20 C 0.2385(3) 0.4010(3) 0.68177(19) 0.0228(7) Uani 1 1 d . . .
C21 C 0.3642(4) 0.4036(3) 0.64288(18) 0.0226(7) Uani 1 1 d . . .
C22 C 0.3575(4) 0.3444(3) 0.58366(18) 0.0252(7) Uani 1 1 d . . .
C23 C 0.4699(4) 0.2831(3) 0.56480(18) 0.0265(8) Uani 1 1 d . . .
C24 C 0.5919(3) 0.2776(3) 0.60513(19) 0.0252(7) Uani 1 1 d . . .
C25 C 0.6626(3) 0.1691(3) 0.6070(2) 0.0265(8) Uani 1 1 d . . .
C26 C 0.7378(3) 0.1186(3) 0.6672(2) 0.0262(8) Uani 1 1 d . . .
C27 C 0.7341(4) 0.0028(3) 0.6982(2) 0.0284(8) Uani 1 1 d . . .
C28 C 0.7429(3) -0.0106(3) 0.7768(2) 0.0278(8) Uani 1 1 d . . .
C29 C 0.6653(4) -0.0812(3) 0.8223(2) 0.0285(8) Uani 1 1 d . . .
C30 C 0.5972(4) -0.0465(3) 0.8852(2) 0.0275(8) Uani 1 1 d . . .
C31 C 0.4683(4) -0.0825(3) 0.8910(2) 0.0278(8) Uani 1 1 d . . .
C32 C 0.3610(4) -0.0132(3) 0.90979(19) 0.0274(8) Uani 1 1 d . . .
C33 C 0.2355(4) -0.0098(3) 0.8747(2) 0.0275(8) Uani 1 1 d . . .
C34 C 0.1702(3) 0.0993(3) 0.8670(2) 0.0263(8) Uani 1 1 d . . .
C35 C 0.0879(3) 0.1431(3) 0.8070(2) 0.0249(7) Uani 1 1 d . . .
C36 C 0.0898(3) 0.2561(3) 0.7727(2) 0.0244(7) Uani 1 1 d . . .
C37 C 0.0826(3) 0.2647(3) 0.6942(2) 0.0267(8) Uani 1 1 d . . .
C38 C 0.1585(3) 0.3355(3) 0.64884(19) 0.0240(7) Uani 1 1 d . . .
C39 C 0.2301(4) 0.3020(3) 0.58713(19) 0.0261(7) Uani 1 1 d . . .
C40 C 0.2208(4) 0.1992(3) 0.57138(19) 0.0279(8) Uani 1 1 d . . .
C41 C 0.3394(4) 0.1353(3) 0.55036(19) 0.0293(8) Uani 1 1 d . . .
C42 C 0.4607(4) 0.1764(3) 0.54608(19) 0.0283(8) Uani 1 1 d . . .
C43 C 0.5796(4) 0.1062(3) 0.57228(19) 0.0276(8) Uani 1 1 d . . .
C44 C 0.5734(4) -0.0042(3) 0.6025(2) 0.0295(8) Uani 1 1 d . . .
C45 C 0.6507(4) -0.0564(3) 0.6670(2) 0.0295(8) Uani 1 1 d . . .
C46 C 0.5708(4) -0.1306(3) 0.7142(2) 0.0293(8) Uani 1 1 d . . .
C47 C 0.5767(4) -0.1419(3) 0.7900(2) 0.0296(8) Uani 1 1 d . . .
C48 C 0.4552(4) -0.1443(3) 0.8335(2) 0.0288(8) Uani 1 1 d . . .
C49 C 0.3336(4) -0.1394(3) 0.7991(2) 0.0296(8) Uani 1 1 d . . .
C50 C 0.2198(4) -0.0721(3) 0.8210(2) 0.0282(8) Uani 1 1 d . . .
C51 C 0.1407(4) -0.0249(3) 0.7567(2) 0.0287(8) Uani 1 1 d . . .
C52 C 0.0752(3) 0.0807(3) 0.7493(2) 0.0278(8) Uani 1 1 d . . .
C53 C 0.0737(3) 0.1557(3) 0.6795(2) 0.0270(8) Uani 1 1 d . . .
C54 C 0.1408(4) 0.1242(3) 0.6189(2) 0.0284(8) Uani 1 1 d . . .
C55 C 0.2106(4) 0.0143(3) 0.6264(2) 0.0292(8) Uani 1 1 d . . .
C56 C 0.3313(4) 0.0211(3) 0.5834(2) 0.0290(8) Uani 1 1 d . . .
C57 C 0.4465(4) -0.0477(3) 0.6091(2) 0.0295(8) Uani 1 1 d . . .
C58 C 0.4442(4) -0.1244(3) 0.6780(2) 0.0280(8) Uani 1 1 d . . .
C59 C 0.3274(4) -0.1296(3) 0.7196(2) 0.0282(8) Uani 1 1 d . . .
C60 C 0.2089(4) -0.0584(3) 0.6931(2) 0.0289(8) Uani 1 1 d . . .
C61 C 0.6070(3) 0.4417(3) 0.78494(18) 0.0197(7) Uani 1 1 d . . .
C62 C 0.6187(3) 0.4871(3) 0.85605(18) 0.0231(7) Uani 1 1 d . . .
H62A H 0.6157 0.4261 0.8991 0.028 Uiso 1 1 calc R U .
H62B H 0.7064 0.5146 0.8563 0.028 Uiso 1 1 calc R U .
C63 C 0.5111(3) 0.5790(3) 0.86547(19) 0.0231(7) Uani 1 1 d . . .
H63A H 0.5477 0.6289 0.8933 0.028 Uiso 1 1 calc R U .
H63B H 0.4832 0.6221 0.8163 0.028 Uiso 1 1 calc R U .
C64 C 0.3914(3) 0.5339(3) 0.90631(19) 0.0248(7) Uani 1 1 d . . .
H64A H 0.3347 0.5957 0.9214 0.030 Uiso 1 1 calc R U .
H64B H 0.4233 0.4827 0.9520 0.030 Uiso 1 1 calc R U .
C65 C 0.3027(3) 0.4729(3) 0.86391(18) 0.0224(7) Uani 1 1 d . . .
C66 C 0.6872(3) 0.5119(3) 0.72580(18) 0.0208(7) Uani 1 1 d . . .
C67 C 0.6255(3) 0.6018(3) 0.67613(19) 0.0238(7) Uani 1 1 d . . .
H67 H 0.5317 0.6183 0.6771 0.029 Uiso 1 1 calc R U .
C68 C 0.7003(4) 0.6672(3) 0.6254(2) 0.0276(8) Uani 1 1 d . . .
H68 H 0.6574 0.7282 0.5921 0.033 Uiso 1 1 calc R U .
C69 C 0.8364(4) 0.6441(3) 0.6231(2) 0.0305(8) Uani 1 1 d . . .
H69 H 0.8869 0.6884 0.5877 0.037 Uiso 1 1 calc R U .
C70 C 0.8990(4) 0.5567(3) 0.6722(2) 0.0294(8) Uani 1 1 d . . .
H70 H 0.9929 0.5413 0.6708 0.035 Uiso 1 1 calc R U .
C71 C 0.8263(3) 0.4913(3) 0.7235(2) 0.0258(7) Uani 1 1 d . . .
H71 H 0.8707 0.4319 0.7575 0.031 Uiso 1 1 calc R U .
C72 C 0.1693(3) 0.5475(3) 0.84900(19) 0.0241(7) Uani 1 1 d . . .
C73 C 0.1590(4) 0.6336(3) 0.7880(2) 0.0275(8) Uani 1 1 d . . .
H73 H 0.2317 0.6429 0.7548 0.033 Uiso 1 1 calc R U .
C74 C 0.0441(4) 0.7059(3) 0.7752(2) 0.0339(9) Uani 1 1 d . . .
H74 H 0.0389 0.7644 0.7335 0.041 Uiso 1 1 calc R U .
C75 C -0.0631(4) 0.6935(3) 0.8226(2) 0.0368(9) Uani 1 1 d . . .
H75 H -0.1423 0.7426 0.8133 0.044 Uiso 1 1 calc R U .
C76 C -0.0540(4) 0.6093(4) 0.8836(2) 0.0368(9) Uani 1 1 d . . .
H76 H -0.1269 0.6011 0.9168 0.044 Uiso 1 1 calc R U .
C77 C 0.0612(4) 0.5361(3) 0.8970(2) 0.0298(8) Uani 1 1 d . . .
H77 H 0.0662 0.4782 0.9390 0.036 Uiso 1 1 calc R U .
C78 C 0.8114(4) 0.3484(3) 0.4684(2) 0.0363(9) Uani 1 1 d . . .
C79 C 0.9798(5) 0.1828(4) 1.0158(3) 0.0451(11) Uani 1 1 d . . .
C80 C 0.0000 0.0000 0.5000 0.0501(17) Uani 1 2 d S . P
S1 S 0.75137(14) 0.28436(10) 0.41499(6) 0.0500(3) Uani 1 1 d . . .
S2 S 0.86749(12) 0.41167(11) 0.52136(6) 0.0481(3) Uani 1 1 d . . .
S3 S 0.88815(14) 0.27874(12) 0.97117(9) 0.0610(4) Uani 1 1 d . . .
S4 S 1.07376(11) 0.08787(11) 1.05969(6) 0.0476(3) Uani 1 1 d . . .
S5 S 0.07400(13) 0.07206(13) 0.43864(7) 0.0582(4) Uani 1 1 d . . .

loop_
_atom_site_aniso_label
_atom_site_aniso_U_11
_atom_site_aniso_U_22
_atom_site_aniso_U_33
_atom_site_aniso_U_23
_atom_site_aniso_U_13
_atom_site_aniso_U_12
O1 0.0374(14) 0.0230(14) 0.0279(12) -0.0067(10) 0.0030(10) -0.0030(10)
O2 0.0369(14) 0.0291(15) 0.0264(13) -0.0110(10) 0.0057(10) -0.0039(11)
C1 0.0188(16) 0.0188(18) 0.0289(17) -0.0059(13) 0.0002(13) -0.0010(13)
C2 0.0233(16) 0.0192(18) 0.0283(17) -0.0070(13) -0.0018(13) -0.0023(13)
C3 0.0252(17) 0.0184(18) 0.0250(16) -0.0027(13) -0.0022(13) 0.0000(13)
C4 0.0230(17) 0.0231(19) 0.0278(18) -0.0092(14) 0.0042(13) -0.0006(13)
C5 0.0230(16) 0.0128(16) 0.0236(16) -0.0069(12) -0.0003(12) -0.0004(12)
C6 0.0254(17) 0.0115(16) 0.0228(16) -0.0054(12) 0.0002(13) 0.0004(12)
C7 0.0269(17) 0.0144(17) 0.0235(16) -0.0054(13) 0.0054(13) -0.0041(13)
C8 0.0242(16) 0.0173(17) 0.0243(16) -0.0065(13) 0.0093(13) -0.0058(13)
C9 0.0188(16) 0.0184(18) 0.0330(18) -0.0087(14) 0.0077(13) -0.0052(13)
C10 0.0187(16) 0.0206(18) 0.0337(18) -0.0082(14) 0.0054(13) -0.0030(13)
C11 0.0182(16) 0.0195(18) 0.040(2) -0.0088(15) -0.0005(14) 0.0006(13)
C12 0.0223(17) 0.0209(19) 0.0304(18) -0.0038(14) -0.0027(13) 0.0001(13)
C13 0.0290(18) 0.0227(19) 0.0265(17) -0.0018(14) -0.0026(14) -0.0018(14)
C14 0.0347(19) 0.0200(18) 0.0224(16) -0.0023(13) -0.0003(14) -0.0030(14)
C15 0.0344(19) 0.0224(19) 0.0207(16) -0.0028(13) 0.0040(14) -0.0051(14)
C16 0.0263(18) 0.028(2) 0.0247(17) -0.0073(14) 0.0082(13) -0.0048(14)
C17 0.0229(17) 0.0227(19) 0.0298(17) -0.0107(14) 0.0105(13) -0.0029(13)
C18 0.0183(16) 0.0208(18) 0.0336(18) -0.0147(14) 0.0067(13) 0.0004(13)
C19 0.0199(16) 0.0155(17) 0.0280(17) -0.0090(13) 0.0000(13) 0.0023(12)
C20 0.0243(17) 0.0139(17) 0.0301(17) -0.0060(13) -0.0030(13) 0.0021(13)
C21 0.0315(18) 0.0137(17) 0.0223(16) -0.0036(13) -0.0005(13) -0.0016(13)
C22 0.0335(19) 0.0194(18) 0.0223(16) -0.0033(13) 0.0005(14) -0.0037(14)
C23 0.0349(19) 0.026(2) 0.0197(16) -0.0071(14) 0.0061(14) -0.0061(15)
C24 0.0281(18) 0.0221(19) 0.0264(17) -0.0069(14) 0.0114(14) -0.0060(14)
C25 0.0259(17) 0.025(2) 0.0317(18) -0.0137(15) 0.0149(14) -0.0050(14)
C26 0.0216(17) 0.0209(19) 0.0386(19) -0.0140(15) 0.0136(14) -0.0018(13)
C27 0.0232(17) 0.0187(19) 0.044(2) -0.0124(15) 0.0089(15) 0.0027(13)
C28 0.0216(17) 0.0172(18) 0.044(2) -0.0086(15) 0.0023(14) 0.0056(13)
C29 0.0284(18) 0.0150(18) 0.040(2) -0.0038(14) -0.0002(15) 0.0035(14)
C30 0.0312(19) 0.0163(18) 0.0321(18) 0.0007(14) -0.0015(14) 0.0007(14)
C31 0.0333(19) 0.0178(19) 0.0297(18) 0.0016(14) 0.0028(14) -0.0039(14)
C32 0.037(2) 0.0199(19) 0.0255(17) -0.0018(14) 0.0070(14) -0.0083(15)
C33 0.0284(18) 0.0221(19) 0.0321(18) -0.0034(14) 0.0090(14) -0.0087(14)
C34 0.0256(17) 0.026(2) 0.0298(18) -0.0105(14) 0.0130(14) -0.0084(14)
C35 0.0181(16) 0.0236(19) 0.0368(19) -0.0139(15) 0.0097(14) -0.0058(13)
C36 0.0172(16) 0.0229(19) 0.0350(18) -0.0116(14) 0.0052(13) -0.0010(13)
C37 0.0188(16) 0.0253(19) 0.0375(19) -0.0119(15) -0.0014(14) 0.0009(13)
C38 0.0227(16) 0.0211(18) 0.0283(17) -0.0077(14) -0.0040(13) 0.0029(13)
C39 0.0280(18) 0.0243(19) 0.0260(17) -0.0048(14) -0.0063(14) -0.0019(14)
C40 0.0306(19) 0.031(2) 0.0246(17) -0.0121(15) -0.0045(14) -0.0022(15)
C41 0.038(2) 0.031(2) 0.0229(17) -0.0141(15) 0.0007(14) -0.0060(16)
C42 0.038(2) 0.029(2) 0.0214(16) -0.0120(14) 0.0072(14) -0.0052(15)
C43 0.0317(19) 0.029(2) 0.0265(17) -0.0156(15) 0.0143(14) -0.0063(15)
C44 0.0323(19) 0.024(2) 0.0370(19) -0.0193(15) 0.0115(15) -0.0011(15)
C45 0.0294(18) 0.0195(19) 0.043(2) -0.0178(15) 0.0120(15) 0.0015(14)
C46 0.0335(19) 0.0124(17) 0.044(2) -0.0141(15) 0.0060(16) 0.0019(14)
C47 0.0317(19) 0.0106(17) 0.046(2) -0.0073(15) 0.0031(16) 0.0011(14)
C48 0.037(2) 0.0114(17) 0.038(2) -0.0038(14) 0.0023(15) -0.0024(14)
C49 0.037(2) 0.0109(18) 0.043(2) -0.0066(14) 0.0086(16) -0.0084(14)
C50 0.0290(18) 0.0205(19) 0.0365(19) -0.0067(15) 0.0103(15) -0.0088(14)
C51 0.0250(18) 0.025(2) 0.042(2) -0.0167(16) 0.0094(15) -0.0132(14)
C52 0.0174(16) 0.026(2) 0.044(2) -0.0143(16) 0.0046(14) -0.0068(14)
C53 0.0174(16) 0.028(2) 0.040(2) -0.0159(16) -0.0004(14) -0.0049(13)
C54 0.0250(17) 0.030(2) 0.0341(19) -0.0138(16) -0.0042(14) -0.0067(14)
C55 0.0308(19) 0.027(2) 0.0357(19) -0.0177(16) -0.0023(15) -0.0072(15)
C56 0.039(2) 0.026(2) 0.0278(18) -0.0167(15) -0.0002(15) -0.0073(15)
C57 0.037(2) 0.0232(19) 0.0343(19) -0.0204(15) 0.0100(15) -0.0055(15)
C58 0.0327(19) 0.0148(18) 0.040(2) -0.0154(15) 0.0046(15) -0.0022(14)
C59 0.0322(19) 0.0142(18) 0.043(2) -0.0146(15) 0.0050(15) -0.0083(14)
C60 0.0290(18) 0.0217(19) 0.043(2) -0.0193(16) 0.0043(15) -0.0102(14)
C61 0.0202(16) 0.0143(17) 0.0249(16) -0.0061(13) 0.0018(12) 0.0005(12)
C62 0.0238(17) 0.0221(18) 0.0250(17) -0.0081(13) 0.0001(13) -0.0035(13)
C63 0.0270(17) 0.0177(17) 0.0271(17) -0.0106(13) -0.0002(13) -0.0026(13)
C64 0.0265(17) 0.0227(19) 0.0285(17) -0.0135(14) 0.0018(14) -0.0016(14)
C65 0.0223(16) 0.0220(18) 0.0245(16) -0.0095(13) 0.0037(13) -0.0021(13)
C66 0.0221(16) 0.0156(17) 0.0262(16) -0.0086(13) 0.0029(13) -0.0013(12)
C67 0.0236(17) 0.0200(18) 0.0286(17) -0.0074(13) 0.0024(13) -0.0013(13)
C68 0.035(2) 0.0186(18) 0.0294(18) -0.0071(14) 0.0041(15) -0.0034(14)
C69 0.035(2) 0.025(2) 0.0340(19) -0.0094(15) 0.0104(15) -0.0112(15)
C70 0.0234(17) 0.028(2) 0.041(2) -0.0154(16) 0.0069(15) -0.0050(14)
C71 0.0253(17) 0.0198(18) 0.0327(18) -0.0078(14) 0.0005(14) -0.0001(13)
C72 0.0217(17) 0.0227(19) 0.0319(18) -0.0166(14) 0.0016(13) -0.0006(13)
C73 0.0242(17) 0.0218(19) 0.039(2) -0.0124(15) 0.0028(14) -0.0033(14)
C74 0.034(2) 0.0181(19) 0.050(2) -0.0107(16) -0.0060(17) 0.0012(15)
C75 0.0265(19) 0.031(2) 0.058(3) -0.0270(19) -0.0036(17) 0.0063(16)
C76 0.0237(18) 0.050(3) 0.045(2) -0.030(2) 0.0063(16) -0.0012(17)
C77 0.0316(19) 0.031(2) 0.0309(18) -0.0166(16) 0.0048(15) -0.0035(15)
C78 0.035(2) 0.033(2) 0.038(2) -0.0017(17) 0.0119(17) -0.0044(17)
C79 0.043(2) 0.055(3) 0.046(2) -0.025(2) 0.0121(19) -0.020(2)
C80 0.040(3) 0.064(5) 0.055(4) -0.032(3) -0.005(3) -0.004(3)
S1 0.0682(8) 0.0475(7) 0.0400(6) -0.0176(5) 0.0053(5) -0.0154(6)
S2 0.0471(6) 0.0565(8) 0.0465(6) -0.0147(5) 0.0029(5) -0.0231(5)
S3 0.0530(7) 0.0554(8) 0.0770(9) -0.0218(7) -0.0209(6) 0.0033(6)
S4 0.0407(6) 0.0550(7) 0.0453(6) -0.0059(5) 0.0040(5) -0.0051(5)
S5 0.0543(7) 0.0729(10) 0.0532(7) -0.0192(6) 0.0039(6) -0.0207(6)

loop_
_atom_type_symbol
_atom_type_description
_atom_type_scat_dispersion_real
_atom_type_scat_dispersion_imag
_atom_type_scat_source
C C 0.0181 0.0091 'International Tables Vol C Tables 4.2.6.8 and 6.1.1.4'
H H 0.0000 0.0000 'International Tables Vol C Tables 4.2.6.8 and 6.1.1.4'
O O 0.0492 0.0322 'International Tables Vol C Tables 4.2.6.8 and 6.1.1.4'
S S 0.3331 0.5567 'International Tables Vol C Tables 4.2.6.8 and 6.1.1.4'

loop_
_geom_angle_atom_site_label_1
_geom_angle_atom_site_label_2
_geom_angle_atom_site_label_3
_geom_angle
_geom_angle_site_symmetry_3
C2 C1 C9 116.4(3) .
C2 C1 C61 127.0(3) .
C9 C1 C61 114.3(3) .
C1 C2 C12 119.9(3) .
C1 C2 C3 131.0(3) .
C12 C2 C3 103.5(3) .
O1 C3 C14 126.1(3) .
O1 C3 C2 130.3(3) .
C14 C3 C2 103.2(3) .
O2 C4 C17 120.1(3) .
O2 C4 C65 122.5(3) .
C17 C4 C65 116.8(3) .
C6 C5 C19 117.7(3) .
C6 C5 C65 132.6(3) .
C19 C5 C65 109.1(3) .
C5 C6 C7 119.1(3) .
C5 C6 C61 129.3(3) .
C7 C6 C61 110.7(3) .
C21 C7 C8 118.5(3) .
C21 C7 C6 118.4(3) .
C8 C7 C6 120.5(3) .
C24 C8 C9 118.1(3) .
C24 C8 C7 118.2(3) .
C9 C8 C7 116.5(3) .
C10 C9 C1 120.4(3) .
C10 C9 C8 118.4(3) .
C1 C9 C8 115.8(3) .
C9 C10 C26 122.9(3) .
C9 C10 C11 119.4(3) .
C26 C10 C11 107.3(3) .
C12 C11 C10 117.6(3) .
C12 C11 C28 120.6(3) .
C10 C11 C28 108.0(3) .
C11 C12 C2 121.8(3) .
C11 C12 C13 120.4(3) .
C2 C12 C13 110.5(3) .
C30 C13 C14 123.1(3) .
C30 C13 C12 119.7(3) .
C14 C13 C12 108.2(3) .
C15 C14 C13 119.5(3) .
C15 C14 C3 132.2(3) .
C13 C14 C3 104.6(3) .
C14 C15 C32 116.5(3) .
C14 C15 C16 129.4(3) .
C32 C15 C16 105.5(3) .
C17 C16 C34 117.3(3) .
C17 C16 C15 129.3(3) .
C34 C16 C15 106.5(3) .
C16 C17 C18 118.4(3) .
C16 C17 C4 125.9(3) .
C18 C17 C4 115.3(3) .
C36 C18 C19 118.7(3) .
C36 C18 C17 119.6(3) .
C19 C18 C17 114.4(3) .
C20 C19 C18 117.9(3) .
C20 C19 C5 119.2(3) .
C18 C19 C5 117.7(3) .
C19 C20 C38 123.1(3) .
C19 C20 C21 118.6(3) .
C38 C20 C21 107.8(3) .
C7 C21 C22 122.6(3) .
C7 C21 C20 119.0(3) .
C22 C21 C20 107.6(3) .
C23 C22 C21 119.1(3) .
C23 C22 C39 120.3(3) .
C21 C22 C39 108.5(3) .
C22 C23 C24 119.7(3) .
C22 C23 C42 120.1(3) .
C24 C23 C42 108.7(3) .
C8 C24 C23 121.7(3) .
C8 C24 C25 121.3(3) .
C23 C24 C25 107.1(3) .
C26 C25 C24 119.8(3) .
C26 C25 C43 119.9(3) .
C24 C25 C43 108.3(3) .
C25 C26 C10 119.1(3) .
C25 C26 C27 120.8(3) .
C10 C26 C27 108.9(3) .
C45 C27 C28 120.3(4) .
C45 C27 C26 119.4(4) .
C28 C27 C26 107.4(3) .
C29 C28 C27 120.0(3) .
C29 C28 C11 119.2(3) .
C27 C28 C11 108.3(3) .
C28 C29 C47 119.9(3) .
C28 C29 C30 119.7(3) .
C47 C29 C30 107.4(3) .
C13 C30 C31 118.2(3) .
C13 C30 C29 120.4(3) .
C31 C30 C29 108.9(3) .
C32 C31 C30 119.2(3) .
C32 C31 C48 120.3(3) .
C30 C31 C48 108.1(3) .
C31 C32 C33 118.8(3) .
C31 C32 C15 122.9(3) .
C33 C32 C15 109.6(3) .
C50 C33 C34 120.4(3) .
C50 C33 C32 121.5(3) .
C34 C33 C32 107.9(3) .
C35 C34 C33 120.1(3) .
C35 C34 C16 122.4(3) .
C33 C34 C16 110.3(3) .
C34 C35 C36 118.9(3) .
C34 C35 C52 120.0(3) .
C36 C35 C52 108.2(3) .
C18 C36 C35 119.4(3) .
C18 C36 C37 122.0(3) .
C35 C36 C37 108.1(3) .
C38 C37 C36 118.9(3) .
C38 C37 C53 119.9(3) .
C36 C37 C53 108.3(3) .
C37 C38 C20 118.8(3) .
C37 C38 C39 120.6(3) .
C20 C38 C39 108.7(3) .
C40 C39 C38 120.3(3) .
C40 C39 C22 120.0(3) .
C38 C39 C22 107.3(3) .
C39 C40 C41 119.6(3) .
C39 C40 C54 119.4(3) .
C41 C40 C54 108.0(3) .
C42 C41 C56 119.6(4) .
C42 C41 C40 120.4(3) .
C56 C41 C40 107.9(3) .
C41 C42 C43 120.7(4) .
C41 C42 C23 119.6(3) .
C43 C42 C23 107.7(3) .
C44 C43 C42 120.2(3) .
C44 C43 C25 119.6(3) .
C42 C43 C25 108.1(3) .
C43 C44 C45 120.1(3) .
C43 C44 C57 119.7(3) .
C45 C44 C57 107.8(3) .
C27 C45 C44 120.1(4) .
C27 C45 C46 119.8(4) .
C44 C45 C46 108.1(3) .
C47 C46 C45 120.1(3) .
C47 C46 C58 120.2(3) .
C45 C46 C58 107.6(3) .
C46 C47 C29 119.9(4) .
C46 C47 C48 120.0(4) .
C29 C47 C48 107.8(3) .
C49 C48 C31 120.3(3) .
C49 C48 C47 120.0(4) .
C31 C48 C47 107.8(3) .
C48 C49 C50 119.6(3) .
C48 C49 C59 120.1(3) .
C50 C49 C59 107.6(3) .
C33 C50 C51 119.8(3) .
C33 C50 C49 119.2(3) .
C51 C50 C49 108.5(3) .
C52 C51 C50 120.2(3) .
C52 C51 C60 119.3(4) .
C50 C51 C60 108.0(3) .
C51 C52 C53 120.5(3) .
C51 C52 C35 119.5(3) .
C53 C52 C35 107.7(3) .
C54 C53 C52 120.2(3) .
C54 C53 C37 119.5(3) .
C52 C53 C37 107.7(3) .
C53 C54 C55 119.7(3) .
C53 C54 C40 120.3(3) .
C55 C54 C40 107.6(3) .
C60 C55 C56 120.3(3) .
C60 C55 C54 119.8(3) .
C56 C55 C54 108.3(3) .
C57 C56 C55 119.7(4) .
C57 C56 C41 120.0(3) .
C55 C56 C41 108.2(3) .
C56 C57 C58 120.0(3) .
C56 C57 C44 119.8(4) .
C58 C57 C44 108.2(3) .
C59 C58 C57 119.9(3) .
C59 C58 C46 120.1(3) .
C57 C58 C46 108.1(3) .
C58 C59 C60 120.0(4) .
C58 C59 C49 119.6(3) .
C60 C59 C49 108.2(3) .
C55 C60 C59 120.1(3) .
C55 C60 C51 120.5(3) .
C59 C60 C51 107.7(3) .
C6 C61 C66 109.4(3) .
C6 C61 C1 99.2(3) .
C66 C61 C1 110.5(3) .
C6 C61 C62 119.4(3) .
C66 C61 C62 105.8(3) .
C1 C61 C62 112.3(3) .
C63 C62 C61 114.6(3) .
C63 C62 H62A 108.6 .
C61 C62 H62A 108.6 .
C63 C62 H62B 108.6 .
C61 C62 H62B 108.6 .
H62A C62 H62B 107.6 .
C64 C63 C62 111.3(3) .
C64 C63 H63A 109.4 .
C62 C63 H63A 109.4 .
C64 C63 H63B 109.4 .
C62 C63 H63B 109.4 .
H63A C63 H63B 108.0 .
C63 C64 C65 117.0(3) .
C63 C64 H64A 108.0 .
C65 C64 H64A 108.0 .
C63 C64 H64B 108.0 .
C65 C64 H64B 108.0 .
H64A C64 H64B 107.3 .
C4 C65 C72 107.6(3) .
C4 C65 C5 105.8(3) .
C72 C65 C5 106.1(3) .
C4 C65 C64 109.7(3) .
C72 C65 C64 106.1(3) .
C5 C65 C64 121.0(3) .
C67 C66 C71 118.1(3) .
C67 C66 C61 121.3(3) .
C71 C66 C61 120.5(3) .
C68 C67 C66 120.5(3) .
C68 C67 H67 119.8 .
C66 C67 H67 119.8 .
C69 C68 C67 120.5(3) .
C69 C68 H68 119.8 .
C67 C68 H68 119.8 .
C68 C69 C70 119.8(3) .
C68 C69 H69 120.1 .
C70 C69 H69 120.1 .
C69 C70 C71 120.5(3) .
C69 C70 H70 119.8 .
C71 C70 H70 119.8 .
C70 C71 C66 120.6(3) .
C70 C71 H71 119.7 .
C66 C71 H71 119.7 .
C73 C72 C77 118.4(3) .
C73 C72 C65 119.1(3) .
C77 C72 C65 122.4(3) .
C74 C73 C72 120.8(4) .
C74 C73 H73 119.6 .
C72 C73 H73 119.6 .
C75 C74 C73 120.5(4) .
C75 C74 H74 119.7 .
C73 C74 H74 119.7 .
C76 C75 C74 119.4(4) .
C76 C75 H75 120.3 .
C74 C75 H75 120.3 .
C75 C76 C77 120.6(4) .
C75 C76 H76 119.7 .
C77 C76 H76 119.7 .
C76 C77 C72 120.3(4) .
C76 C77 H77 119.8 .
C72 C77 H77 119.8 .
S2 C78 S1 178.9(3) .
S3 C79 S4 178.9(4) .
S5 C80 S5 180.0 2_556

loop_
_geom_bond_atom_site_label_1
_geom_bond_atom_site_label_2
_geom_bond_distance
_geom_bond_site_symmetry_2
_geom_bond_publ_flag
O1 C3 1.199(4) . y
O2 C4 1.218(4) . y
C1 C2 1.384(5) . ?
C1 C9 1.460(5) . ?
C1 C61 1.543(4) . y
C2 C12 1.443(5) . ?
C2 C3 1.543(5) . ?
C3 C14 1.521(5) . ?
C4 C17 1.497(5) . y
C4 C65 1.546(5) . y
C5 C6 1.368(5) . ?
C5 C19 1.476(5) . y
C5 C65 1.552(4) . ?
C6 C7 1.485(4) . ?
C6 C61 1.536(5) . y
C7 C21 1.389(5) . ?
C7 C8 1.465(5) . ?
C8 C24 1.410(5) . ?
C8 C9 1.465(5) . ?
C9 C10 1.388(5) . ?
C10 C26 1.440(5) . ?
C10 C11 1.446(5) . ?
C11 C12 1.371(5) . ?
C11 C28 1.455(5) . ?
C12 C13 1.443(5) . ?
C13 C30 1.384(5) . ?
C13 C14 1.435(5) . ?
C14 C15 1.389(5) . y
C15 C32 1.465(5) . ?
C15 C16 1.513(5) . y
C16 C17 1.405(5) . y
C16 C34 1.439(5) . ?
C17 C18 1.455(5) . y
C18 C36 1.405(5) . ?
C18 C19 1.449(5) . y
C19 C20 1.381(5) . ?
C20 C38 1.441(5) . ?
C20 C21 1.448(5) . ?
C21 C22 1.445(5) . ?
C22 C23 1.376(5) . ?
C22 C39 1.447(5) . ?
C23 C24 1.448(5) . ?
C23 C42 1.459(5) . ?
C24 C25 1.455(5) . ?
C25 C26 1.368(6) . ?
C25 C43 1.456(5) . ?
C26 C27 1.453(5) . ?
C27 C45 1.390(5) . ?
C27 C28 1.433(6) . ?
C28 C29 1.394(5) . ?
C29 C47 1.450(5) . ?
C29 C30 1.452(5) . ?
C30 C31 1.425(5) . ?
C31 C32 1.393(5) . ?
C31 C48 1.451(5) . ?
C32 C33 1.434(5) . ?
C33 C50 1.401(5) . ?
C33 C34 1.429(5) . ?
C34 C35 1.387(5) . ?
C35 C36 1.433(5) . ?
C35 C52 1.459(5) . ?
C36 C37 1.436(5) . ?
C37 C38 1.383(5) . ?
C37 C53 1.457(5) . ?
C38 C39 1.443(5) . ?
C39 C40 1.388(5) . ?
C40 C41 1.455(5) . ?
C40 C54 1.457(5) . ?
C41 C42 1.381(6) . ?
C41 C56 1.451(6) . ?
C42 C43 1.441(5) . ?
C43 C44 1.392(6) . ?
C44 C45 1.444(6) . ?
C44 C57 1.447(5) . ?
C45 C46 1.449(6) . ?
C46 C47 1.383(6) . ?
C46 C58 1.449(5) . ?
C47 C48 1.454(5) . ?
C48 C49 1.390(6) . ?
C49 C50 1.447(5) . ?
C49 C59 1.453(6) . ?
C50 C51 1.437(6) . ?
C51 C52 1.392(5) . ?
C51 C60 1.458(5) . ?
C52 C53 1.437(6) . ?
C53 C54 1.395(5) . ?
C54 C55 1.456(5) . ?
C55 C60 1.382(6) . ?
C55 C56 1.444(5) . ?
C56 C57 1.402(6) . ?
C57 C58 1.437(6) . ?
C58 C59 1.398(5) . ?
C59 C60 1.445(5) . ?
C61 C66 1.539(5) . ?
C61 C62 1.543(4) . y
C62 C63 1.525(5) . y
C62 H62A 0.9900 . ?
C62 H62B 0.9900 . ?
C63 C64 1.519(5) . y
C63 H63A 0.9900 . ?
C63 H63B 0.9900 . ?
C64 C65 1.561(5) . y
C64 H64A 0.9900 . ?
C64 H64B 0.9900 . ?
C65 C72 1.550(5) . ?
C66 C67 1.400(5) . ?
C66 C71 1.404(5) . ?
C67 C68 1.389(5) . ?
C67 H67 0.9500 . ?
C68 C69 1.377(6) . ?
C68 H68 0.9500 . ?
C69 C70 1.379(6) . ?
C69 H69 0.9500 . ?
C70 C71 1.382(5) . ?
C70 H70 0.9500 . ?
C71 H71 0.9500 . ?
C72 C73 1.394(5) . ?
C72 C77 1.396(5) . ?
C73 C74 1.385(5) . ?
C73 H73 0.9500 . ?
C74 C75 1.383(6) . ?
C74 H74 0.9500 . ?
C75 C76 1.380(7) . ?
C75 H75 0.9500 . ?
C76 C77 1.394(6) . ?
C76 H76 0.9500 . ?
C77 H77 0.9500 . ?
C78 S2 1.532(5) . ?
C78 S1 1.563(5) . ?
C79 S3 1.541(5) . ?
C79 S4 1.541(5) . ?
C80 S5 1.5404(14) . ?
C80 S5 1.5404(14) 2_556 ?

loop_
_geom_torsion_atom_site_label_1
_geom_torsion_atom_site_label_2
_geom_torsion_atom_site_label_3
_geom_torsion_atom_site_label_4
_geom_torsion
C9 C1 C2 C12 11.5(5)
C61 C1 C2 C12 172.7(3)
C9 C1 C2 C3 -137.7(4)
C61 C1 C2 C3 23.6(6)
C1 C2 C3 O1 -61.5(6)
C12 C2 C3 O1 145.7(4)
C1 C2 C3 C14 125.5(4)
C12 C2 C3 C14 -27.3(3)
C19 C5 C6 C7 7.1(5)
C65 C5 C6 C7 177.1(3)
C19 C5 C6 C61 -160.9(3)
C65 C5 C6 C61 9.0(6)
C5 C6 C7 C21 17.4(5)
C61 C6 C7 C21 -172.5(3)
C5 C6 C7 C8 -143.9(3)
C61 C6 C7 C8 26.2(4)
C21 C7 C8 C24 3.2(5)
C6 C7 C8 C24 164.5(3)
C21 C7 C8 C9 -146.8(3)
C6 C7 C8 C9 14.4(5)
C2 C1 C9 C10 -23.4(5)
C61 C1 C9 C10 173.0(3)
C2 C1 C9 C8 130.2(3)
C61 C1 C9 C8 -33.5(4)
C24 C8 C9 C10 -6.9(5)
C7 C8 C9 C10 143.2(3)
C24 C8 C9 C1 -161.0(3)
C7 C8 C9 C1 -10.9(4)
C1 C9 C10 C26 156.9(3)
C8 C9 C10 C26 4.0(5)
C1 C9 C10 C11 16.5(5)
C8 C9 C10 C11 -136.5(3)
C9 C10 C11 C12 2.6(5)
C26 C10 C11 C12 -143.3(3)
C9 C10 C11 C28 143.5(3)
C26 C10 C11 C28 -2.5(4)
C10 C11 C12 C2 -14.7(5)
C28 C11 C12 C2 -150.4(3)
C10 C11 C12 C13 132.6(3)
C28 C11 C12 C13 -3.1(5)
C1 C2 C12 C11 7.4(5)
C3 C2 C12 C11 163.9(3)
C1 C2 C12 C13 -142.8(3)
C3 C2 C12 C13 13.8(4)
C11 C12 C13 C30 3.7(5)
C2 C12 C13 C30 154.3(3)
C11 C12 C13 C14 -144.4(3)
C2 C12 C13 C14 6.3(4)
C30 C13 C14 C15 -9.6(5)
C12 C13 C14 C15 137.1(3)
C30 C13 C14 C3 -170.6(3)
C12 C13 C14 C3 -23.9(4)
O1 C3 C14 C15 60.6(6)
C2 C3 C14 C15 -126.0(4)
O1 C3 C14 C13 -142.0(4)
C2 C3 C14 C13 31.5(3)
C13 C14 C15 C32 8.7(5)
C3 C14 C15 C32 163.5(3)
C13 C14 C15 C16 -133.9(4)
C3 C14 C15 C16 20.9(6)
C14 C15 C16 C17 -6.7(6)
C32 C15 C16 C17 -152.4(4)
C14 C15 C16 C34 142.8(4)
C32 C15 C16 C34 -2.9(4)
C34 C16 C17 C18 -21.3(5)
C15 C16 C17 C18 125.5(4)
C34 C16 C17 C4 166.6(3)
C15 C16 C17 C4 -46.7(5)
O2 C4 C17 C16 -38.4(5)
C65 C4 C17 C16 149.8(3)
O2 C4 C17 C18 149.2(3)
C65 C4 C17 C18 -22.6(4)
C16 C17 C18 C36 21.9(5)
C4 C17 C18 C36 -165.1(3)
C16 C17 C18 C19 -127.9(3)
C4 C17 C18 C19 45.1(4)
C36 C18 C19 C20 -5.8(4)
C17 C18 C19 C20 144.3(3)
C36 C18 C19 C5 -160.1(3)
C17 C18 C19 C5 -10.0(4)
C6 C5 C19 C20 -26.9(5)
C65 C5 C19 C20 160.9(3)
C6 C5 C19 C18 127.0(3)
C65 C5 C19 C18 -45.2(4)
C18 C19 C20 C38 8.1(5)
C5 C19 C20 C38 162.0(3)
C18 C19 C20 C21 -132.4(3)
C5 C19 C20 C21 21.5(5)
C8 C7 C21 C22 -1.3(5)
C6 C7 C21 C22 -163.0(3)
C8 C7 C21 C20 138.6(3)
C6 C7 C21 C20 -23.0(5)
C19 C20 C21 C7 3.6(5)
C38 C20 C21 C7 -142.3(3)
C19 C20 C21 C22 149.0(3)
C38 C20 C21 C22 3.0(4)
C7 C21 C22 C23 -0.8(5)
C20 C21 C22 C23 -144.6(3)
C7 C21 C22 C39 142.0(3)
C20 C21 C22 C39 -1.8(4)
C21 C22 C23 C24 1.0(5)
C39 C22 C23 C24 -137.4(4)
C21 C22 C23 C42 140.1(3)
C39 C22 C23 C42 1.8(5)
C9 C8 C24 C23 146.5(3)
C7 C8 C24 C23 -3.1(5)
C9 C8 C24 C25 5.1(5)
C7 C8 C24 C25 -144.5(3)
C22 C23 C24 C8 1.0(5)
C42 C23 C24 C8 -142.3(3)
C22 C23 C24 C25 147.1(3)
C42 C23 C24 C25 3.8(4)
C8 C24 C25 C26 -0.3(5)
C23 C24 C25 C26 -146.5(3)
C8 C24 C25 C43 142.4(3)
C23 C24 C25 C43 -3.8(4)
C24 C25 C26 C10 -2.8(5)
C43 C25 C26 C10 -141.2(3)
C24 C25 C26 C27 137.1(3)
C43 C25 C26 C27 -1.3(5)
C9 C10 C26 C25 0.9(5)
C11 C10 C26 C25 145.4(3)
C9 C10 C26 C27 -143.3(3)
C11 C10 C26 C27 1.2(4)
C25 C26 C27 C45 -1.4(5)
C10 C26 C27 C45 142.1(3)
C25 C26 C27 C28 -142.9(3)
C10 C26 C27 C28 0.6(4)
C45 C27 C28 C29 -1.7(5)
C26 C27 C28 C29 139.4(3)
C45 C27 C28 C11 -143.2(3)
C26 C27 C28 C11 -2.1(4)
C12 C11 C28 C29 0.4(5)
C10 C11 C28 C29 -139.1(3)
C12 C11 C28 C27 142.3(3)
C10 C11 C28 C27 2.9(4)
C27 C28 C29 C47 0.7(5)
C11 C28 C29 C47 138.2(3)
C27 C28 C29 C30 -135.7(4)
C11 C28 C29 C30 1.8(5)
C14 C13 C30 C31 3.9(5)
C12 C13 C30 C31 -139.2(3)
C14 C13 C30 C29 141.6(4)
C12 C13 C30 C29 -1.5(5)
C28 C29 C30 C13 -1.2(5)
C47 C29 C30 C13 -142.4(3)
C28 C29 C30 C31 140.0(3)
C47 C29 C30 C31 -1.3(4)
C13 C30 C31 C32 2.0(5)
C29 C30 C31 C32 -140.1(3)
C13 C30 C31 C48 144.3(3)
C29 C30 C31 C48 2.2(4)
C30 C31 C32 C33 141.8(4)
C48 C31 C32 C33 4.1(5)
C30 C31 C32 C15 -2.5(5)
C48 C31 C32 C15 -140.1(4)
C14 C15 C32 C31 -3.0(5)
C16 C15 C32 C31 147.8(3)
C14 C15 C32 C33 -150.1(3)
C16 C15 C32 C33 0.8(4)
C31 C32 C33 C50 -1.7(5)
C15 C32 C33 C50 146.9(3)
C31 C32 C33 C34 -146.9(3)
C15 C32 C33 C34 1.7(4)
C50 C33 C34 C35 1.7(5)
C32 C33 C34 C35 147.4(3)
C50 C33 C34 C16 -149.3(3)
C32 C33 C34 C16 -3.6(4)
C17 C16 C34 C35 7.6(5)
C15 C16 C34 C35 -146.1(3)
C17 C16 C34 C33 157.8(3)
C15 C16 C34 C33 4.0(4)
C33 C34 C35 C36 -141.1(3)
C16 C34 C35 C36 6.3(5)
C33 C34 C35 C52 -4.2(5)
C16 C34 C35 C52 143.2(3)
C19 C18 C36 C35 140.6(3)
C17 C18 C36 C35 -7.9(5)
C19 C18 C36 C37 -0.1(5)
C17 C18 C36 C37 -148.7(3)
C34 C35 C36 C18 -5.9(5)
C52 C35 C36 C18 -147.4(3)
C34 C35 C36 C37 139.7(3)
C52 C35 C36 C37 -1.8(4)
C18 C36 C37 C38 4.2(5)
C35 C36 C37 C38 -140.4(3)
C18 C36 C37 C53 145.6(3)
C35 C36 C37 C53 1.0(4)
C36 C37 C38 C20 -2.2(5)
C53 C37 C38 C20 -139.1(3)
C36 C37 C38 C39 136.4(3)
C53 C37 C38 C39 -0.5(5)
C19 C20 C38 C37 -4.1(5)
C21 C20 C38 C37 140.0(3)
C19 C20 C38 C39 -147.1(3)
C21 C20 C38 C39 -3.1(4)
C37 C38 C39 C40 1.7(5)
C20 C38 C39 C40 144.0(3)
C37 C38 C39 C22 -140.4(3)
C20 C38 C39 C22 2.0(4)
C23 C22 C39 C40 0.0(5)
C21 C22 C39 C40 -142.3(3)
C23 C22 C39 C38 142.2(3)
C21 C22 C39 C38 -0.1(4)
C38 C39 C40 C41 -138.2(3)
C22 C39 C40 C41 -0.9(5)
C38 C39 C40 C54 -1.6(5)
C22 C39 C40 C54 135.7(4)
C39 C40 C41 C42 0.0(5)
C54 C40 C41 C42 -141.0(3)
C39 C40 C41 C56 142.3(3)
C54 C40 C41 C56 1.3(4)
C56 C41 C42 C43 1.7(5)
C40 C41 C42 C43 139.6(3)
C56 C41 C42 C23 -136.3(4)
C40 C41 C42 C23 1.7(5)
C22 C23 C42 C41 -2.6(5)
C24 C23 C42 C41 140.5(3)
C22 C23 C42 C43 -145.4(3)
C24 C23 C42 C43 -2.3(4)
C41 C42 C43 C44 -0.2(5)
C23 C42 C43 C44 142.1(3)
C41 C42 C43 C25 -142.4(3)
C23 C42 C43 C25 -0.1(4)
C26 C25 C43 C44 2.5(5)
C24 C25 C43 C44 -140.1(3)
C26 C25 C43 C42 145.1(3)
C24 C25 C43 C42 2.5(4)
C42 C43 C44 C45 -139.2(3)
C25 C43 C44 C45 -1.2(5)
C42 C43 C44 C57 -1.5(5)
C25 C43 C44 C57 136.5(3)
C28 C27 C45 C44 139.3(3)
C26 C27 C45 C44 2.7(5)
C28 C27 C45 C46 1.1(5)
C26 C27 C45 C46 -135.5(3)
C43 C44 C45 C27 -1.5(5)
C57 C44 C45 C27 -143.6(3)
C43 C44 C45 C46 141.0(3)
C57 C44 C45 C46 -1.0(4)
C27 C45 C46 C47 0.5(5)
C44 C45 C46 C47 -142.2(3)
C27 C45 C46 C58 143.1(3)
C44 C45 C46 C58 0.5(4)
C45 C46 C47 C29 -1.4(5)
C58 C46 C47 C29 -139.4(4)
C45 C46 C47 C48 136.2(4)
C58 C46 C47 C48 -1.8(5)
C28 C29 C47 C46 0.8(5)
C30 C29 C47 C46 142.0(3)
C28 C29 C47 C48 -141.3(3)
C30 C29 C47 C48 -0.2(4)
C32 C31 C48 C49 -3.4(5)
C30 C31 C48 C49 -145.2(4)
C32 C31 C48 C47 139.5(3)
C30 C31 C48 C47 -2.3(4)
C46 C47 C48 C49 2.4(5)
C29 C47 C48 C49 144.5(3)
C46 C47 C48 C31 -140.6(3)
C29 C47 C48 C31 1.6(4)
C31 C48 C49 C50 0.1(5)
C47 C48 C49 C50 -138.3(4)
C31 C48 C49 C59 137.1(4)
C47 C48 C49 C59 -1.3(5)
C34 C33 C50 C51 1.8(5)
C32 C33 C50 C51 -139.2(4)
C34 C33 C50 C49 139.5(4)
C32 C33 C50 C49 -1.5(5)
C48 C49 C50 C33 2.3(5)
C59 C49 C50 C33 -139.5(3)
C48 C49 C50 C51 144.2(4)
C59 C49 C50 C51 2.5(4)
C33 C50 C51 C52 -2.7(5)
C49 C50 C51 C52 -144.4(3)
C33 C50 C51 C60 138.9(3)
C49 C50 C51 C60 -2.8(4)
C50 C51 C52 C53 137.8(4)
C60 C51 C52 C53 0.5(5)
C50 C51 C52 C35 0.2(5)
C60 C51 C52 C35 -137.1(4)
C34 C35 C52 C51 3.2(5)
C36 C35 C52 C51 144.3(3)
C34 C35 C52 C53 -139.2(3)
C36 C35 C52 C53 1.8(4)
C51 C52 C53 C54 -1.6(5)
C35 C52 C53 C54 140.4(3)
C51 C52 C53 C37 -143.2(3)
C35 C52 C53 C37 -1.2(4)
C38 C37 C53 C54 -0.8(5)
C36 C37 C53 C54 -141.8(3)
C38 C37 C53 C52 141.1(3)
C36 C37 C53 C52 0.1(4)
C52 C53 C54 C55 1.1(5)
C37 C53 C54 C55 138.2(4)
C52 C53 C54 C40 -136.3(4)
C37 C53 C54 C40 0.9(5)
C39 C40 C54 C53 0.3(5)
C41 C40 C54 C53 141.5(3)
C39 C40 C54 C55 -141.5(3)
C41 C40 C54 C55 -0.4(4)
C53 C54 C55 C60 0.6(5)
C40 C54 C55 C60 142.7(3)
C53 C54 C55 C56 -142.8(3)
C40 C54 C55 C56 -0.6(4)
C60 C55 C56 C57 0.9(5)
C54 C55 C56 C57 144.1(3)
C60 C55 C56 C41 -141.7(3)
C54 C55 C56 C41 1.4(4)
C42 C41 C56 C57 -1.6(5)
C40 C41 C56 C57 -144.2(3)
C42 C41 C56 C55 140.9(3)
C40 C41 C56 C55 -1.7(4)
C55 C56 C57 C58 0.0(5)
C41 C56 C57 C58 138.2(3)
C55 C56 C57 C44 -138.3(4)
C41 C56 C57 C44 -0.1(5)
C43 C44 C57 C56 1.6(5)
C45 C44 C57 C56 143.9(3)
C43 C44 C57 C58 -141.1(3)
C45 C44 C57 C58 1.2(4)
C56 C57 C58 C59 -0.7(5)
C44 C57 C58 C59 141.9(3)
C56 C57 C58 C46 -143.5(3)
C44 C57 C58 C46 -0.9(4)
C47 C46 C58 C59 0.1(5)
C45 C46 C58 C59 -142.5(3)
C47 C46 C58 C57 142.8(3)
C45 C46 C58 C57 0.3(4)
C57 C58 C59 C60 0.5(5)
C46 C58 C59 C60 138.9(3)
C57 C58 C59 C49 -137.4(4)
C46 C58 C59 C49 1.0(5)
C48 C49 C59 C58 -0.4(5)
C50 C49 C59 C58 141.1(3)
C48 C49 C59 C60 -142.7(3)
C50 C49 C59 C60 -1.2(4)
C56 C55 C60 C59 -1.1(5)
C54 C55 C60 C59 -140.1(3)
C56 C55 C60 C51 137.3(4)
C54 C55 C60 C51 -1.7(5)
C58 C59 C60 C55 0.4(5)
C49 C59 C60 C55 142.5(3)
C58 C59 C60 C51 -142.7(3)
C49 C59 C60 C51 -0.6(4)
C52 C51 C60 C55 1.2(5)
C50 C51 C60 C55 -140.8(4)
C52 C51 C60 C59 144.1(3)
C50 C51 C60 C59 2.1(4)
C5 C6 C61 C66 -138.4(3)
C7 C6 C61 C66 52.7(3)
C5 C6 C61 C1 105.8(4)
C7 C6 C61 C1 -63.0(3)
C5 C6 C61 C62 -16.4(5)
C7 C6 C61 C62 174.8(3)
C2 C1 C61 C6 -92.1(4)
C9 C1 C61 C6 69.5(3)
C2 C1 C61 C66 153.0(3)
C9 C1 C61 C66 -45.4(4)
C2 C1 C61 C62 35.1(5)
C9 C1 C61 C62 -163.3(3)
C6 C61 C62 C63 -34.1(4)
C66 C61 C62 C63 89.7(3)
C1 C61 C62 C63 -149.6(3)
C61 C62 C63 C64 89.6(3)
C62 C63 C64 C65 -71.1(4)
O2 C4 C65 C72 -88.7(4)
C17 C4 C65 C72 82.9(3)
O2 C4 C65 C5 158.3(3)
C17 C4 C65 C5 -30.2(4)
O2 C4 C65 C64 26.3(4)
C17 C4 C65 C64 -162.1(3)
C6 C5 C65 C4 -107.5(4)
C19 C5 C65 C4 63.1(3)
C6 C5 C65 C72 138.4(4)
C19 C5 C65 C72 -51.1(3)
C6 C5 C65 C64 17.8(5)
C19 C5 C65 C64 -171.7(3)
C63 C64 C65 C4 133.1(3)
C63 C64 C65 C72 -111.0(3)
C63 C64 C65 C5 9.6(5)
C6 C61 C66 C67 33.6(4)
C1 C61 C66 C67 141.8(3)
C62 C61 C66 C67 -96.3(3)
C6 C61 C66 C71 -150.7(3)
C1 C61 C66 C71 -42.4(4)
C62 C61 C66 C71 79.5(4)
C71 C66 C67 C68 1.1(5)
C61 C66 C67 C68 177.0(3)
C66 C67 C68 C69 0.3(5)
C67 C68 C69 C70 -1.1(5)
C68 C69 C70 C71 0.6(5)
C69 C70 C71 C66 0.8(5)
C67 C66 C71 C70 -1.6(5)
C61 C66 C71 C70 -177.5(3)
C4 C65 C72 C73 -159.3(3)
C5 C65 C72 C73 -46.5(4)
C64 C65 C72 C73 83.3(4)
C4 C65 C72 C77 24.9(4)
C5 C65 C72 C77 137.7(3)
C64 C65 C72 C77 -92.5(4)
C77 C72 C73 C74 -0.3(5)
C65 C72 C73 C74 -176.3(3)
C72 C73 C74 C75 -0.3(6)
C73 C74 C75 C76 0.9(6)
C74 C75 C76 C77 -0.9(6)
C75 C76 C77 C72 0.3(6)
C73 C72 C77 C76 0.3(5)
C65 C72 C77 C76 176.1(3)
